data_7100195
loop_
_publ_author_name
'Parthasarathi Dastidar'
'Amitava Das'
'D.Amilan Jose'
'D.Krishna Kumar'

_publ_section_title
;
First Snapshot of A Nonpolymeric Hydrogelator
Interacting with its Gelling solvents
;
_journal_name_full 'Chemical Communications'
_journal_paper_doi 10.1039/b506941f
_journal_year 2005
_chemical_formula_sum 'C13 H18 N4 O4'
_chemical_formula_weight 294.31
_space_group_IT_number 19
_symmetry_cell_setting orthorhombic
_symmetry_space_group_name_Hall 'P 2ac 2ab'
_symmetry_space_group_name_H-M 'P 21 21 21'
_cell_angle_alpha 90.00
_cell_angle_beta 90.00
_cell_angle_gamma 90.00
_cell_formula_units_Z 4
_cell_length_a 8.1836(7)
_cell_length_b 10.6011(10)
_cell_length_c 16.4345(16)
_cell_measurement_temperature 100(2)
_cell_volume 1425.8(2)
_diffrn_ambient_temperature 100(2)
_exptl_crystal_density_diffrn 1.371
_cod_depositor_comments
;
The following automatic conversions were performed:
'_symmetry_cell_setting' value 'ORTHORHOMBIC' changed to 'orthorhombic'
according to '/home/saulius/struct/CIF-dictionaries/cif_core.dic'
dictionary named 'cif_core.dic' version 2.4.1 from 2010-06-29.

Automatic conversion script
Id: cif_fix_enum 1527 2010-12-29 10:47:43Z saulius 
;
_cod_database_code 7100195

loop_
_symmetry_equiv_pos_as_xyz
'x, y, z'
'-x+1/2, -y, z+1/2'
'-x, y+1/2, -z+1/2'
'x+1/2, -y+1/2, -z'

loop_
_atom_site_label
_atom_site_type_symbol
_atom_site_fract_x
_atom_site_fract_y
_atom_site_fract_z
_atom_site_U_iso_or_equiv
_atom_site_adp_type
_atom_site_occupancy
_atom_site_symmetry_multiplicity
_atom_site_calc_flag
_atom_site_refinement_flags
_atom_site_disorder_assembly
_atom_site_disorder_group
N1 N 0.5850(2) 0.21771(16) 0.74367(10) 0.0188(4) Uani 1 1 d . . .
C2 C 0.6418(3) 0.1744(2) 0.81485(13) 0.0200(4) Uani 1 1 d . . .
C3 C 0.6140(3) 0.22965(19) 0.89009(12) 0.0176(4) Uani 1 1 d . . .
C5 C 0.4538(3) 0.38261(19) 0.81907(12) 0.0179(4) Uani 1 1 d . . .
C4 C 0.5182(2) 0.33869(17) 0.89258(11) 0.0145(4) Uani 1 1 d . . .
C6 C 0.4919(3) 0.32150(18) 0.74769(13) 0.0186(4) Uani 1 1 d . . .
N7 N 0.4816(2) 0.40675(15) 0.96279(9) 0.0155(3) Uani 1 1 d . . .
H7 H 0.4083 0.4646 0.9586 0.019 Uiso 1 1 calc R . .
C8 C 0.5515(2) 0.39026(18) 1.03830(11) 0.0140(4) Uani 1 1 d . . .
O9 O 0.65696(18) 0.31182(13) 1.05298(9) 0.0182(3) Uani 1 1 d . . .
N10 N 0.4912(2) 0.47472(15) 1.09450(10) 0.0158(3) Uani 1 1 d . . .
C11 C 0.5404(2) 0.48594(18) 1.17549(11) 0.0149(4) Uani 1 1 d . . .
C12 C 0.6670(2) 0.4181(2) 1.21202(12) 0.0177(4) Uani 1 1 d . . .
C13 C 0.6962(3) 0.4361(2) 1.29446(12) 0.0193(4) Uani 1 1 d . . .
N14 N 0.6120(2) 0.51538(17) 1.34214(10) 0.0198(4) Uani 1 1 d . . .
C15 C 0.4947(3) 0.5833(2) 1.30564(13) 0.0216(4) Uani 1 1 d . . .
C16 C 0.4567(3) 0.5728(2) 1.22393(12) 0.0191(4) Uani 1 1 d . . .
O17 O 0.66253(18) 0.13822(13) 0.59128(9) 0.0194(3) Uani 1 1 d . . .
C18 C 0.7946(3) 0.2152(2) 0.56475(12) 0.0177(4) Uani 1 1 d . . .
C19 C 0.7950(3) 0.2199(2) 0.47318(13) 0.0190(4) Uani 1 1 d . . .
O20 O 0.80598(19) 0.09702(14) 0.43725(8) 0.0192(3) Uani 1 1 d . . .
O21 O 0.59046(19) 0.50158(15) 1.51039(9) 0.0218(3) Uani 1 1 d . . .
H2 H 0.707(3) 0.097(2) 0.8122(14) 0.023(6) Uiso 1 1 d . . .
H3 H 0.654(3) 0.197(2) 0.9365(16) 0.022(6) Uiso 1 1 d . . .
H5 H 0.387(4) 0.455(3) 0.8205(18) 0.039(8) Uiso 1 1 d . . .
H6 H 0.451(3) 0.351(2) 1.6976(15) 0.015(6) Uiso 1 1 d . . .
H10 H 0.403(3) 0.518(2) 1.0832(15) 0.022(6) Uiso 1 1 d . . .
H12 H 0.726(3) 0.357(2) 1.1862(15) 0.021(6) Uiso 1 1 d . . .
H13 H 0.784(3) 0.391(2) 1.3211(15) 0.027(7) Uiso 1 1 d . . .
H15 H 0.433(3) 0.643(2) 1.3395(16) 0.026(7) Uiso 1 1 d . . .
H16 H 0.371(3) 0.622(2) 1.2022(14) 0.017(6) Uiso 1 1 d . . .
H17 H 0.639(3) 0.164(2) 0.6411(18) 0.026(7) Uiso 1 1 d . . .
H18A H 0.897(3) 0.179(2) 0.5837(15) 0.016(6) Uiso 1 1 d . . .
H18B H 0.782(3) 0.296(2) 0.5857(16) 0.024(6) Uiso 1 1 d . . .
H19A H 0.880(3) 0.275(2) 1.4537(14) 0.020(6) Uiso 1 1 d . . .
H19B H 0.695(3) 0.258(2) 0.4547(15) 0.023(6) Uiso 1 1 d . . .
H20 H 0.898(4) 0.066(3) 0.4540(18) 0.038(8) Uiso 1 1 d . . .
H21A H 0.601(3) 0.503(2) 1.4576(18) 0.030(7) Uiso 1 1 d . . .
H21B H 0.630(4) 0.565(3) 1.530(2) 0.052(10) Uiso 1 1 d . . .

loop_
_atom_site_aniso_label
_atom_site_aniso_U_11
_atom_site_aniso_U_22
_atom_site_aniso_U_33
_atom_site_aniso_U_23
_atom_site_aniso_U_13
_atom_site_aniso_U_12
N1 0.0208(9) 0.0217(8) 0.0138(8) -0.0031(7) 0.0021(7) -0.0013(7)
C2 0.0208(10) 0.0207(10) 0.0186(10) -0.0023(8) -0.0001(8) 0.0043(8)
C3 0.0209(10) 0.0182(9) 0.0136(9) 0.0008(8) -0.0024(8) 0.0008(8)
C5 0.0217(10) 0.0162(9) 0.0157(9) -0.0005(8) -0.0036(8) 0.0012(8)
C4 0.0158(9) 0.0167(9) 0.0109(8) -0.0016(7) 0.0005(7) -0.0036(7)
C6 0.0240(10) 0.0195(9) 0.0124(9) 0.0006(7) -0.0013(8) -0.0029(8)
N7 0.0170(8) 0.0166(8) 0.0129(8) -0.0009(6) -0.0002(6) 0.0033(7)
C8 0.0141(8) 0.0153(9) 0.0126(9) -0.0012(7) 0.0015(7) -0.0023(7)
O9 0.0216(7) 0.0189(7) 0.0140(7) -0.0005(5) -0.0013(6) 0.0040(6)
N10 0.0155(8) 0.0184(8) 0.0135(8) -0.0012(7) -0.0009(6) 0.0020(7)
C11 0.0161(8) 0.0157(8) 0.0128(9) 0.0007(7) 0.0014(7) -0.0049(7)
C12 0.0174(9) 0.0199(9) 0.0159(9) -0.0034(8) -0.0001(8) 0.0005(8)
C13 0.0193(9) 0.0214(10) 0.0172(10) 0.0011(8) -0.0014(8) -0.0012(8)
N14 0.0211(8) 0.0239(9) 0.0145(8) -0.0021(7) -0.0005(7) -0.0033(7)
C15 0.0238(10) 0.0226(10) 0.0185(10) -0.0055(8) 0.0021(8) -0.0005(9)
C16 0.0184(9) 0.0203(9) 0.0187(10) -0.0013(8) -0.0003(8) 0.0030(8)
O17 0.0244(7) 0.0210(7) 0.0129(7) -0.0038(6) 0.0047(6) -0.0058(6)
C18 0.0186(10) 0.0185(9) 0.0161(9) -0.0022(8) 0.0011(8) -0.0028(8)
C19 0.0193(9) 0.0195(10) 0.0181(9) 0.0020(8) 0.0003(8) -0.0030(9)
O20 0.0171(7) 0.0265(8) 0.0140(7) -0.0038(6) -0.0006(6) -0.0001(6)
O21 0.0241(8) 0.0271(9) 0.0142(7) -0.0036(6) 0.0017(6) -0.0044(7)

loop_
_geom_bond_atom_site_label_1
_geom_bond_atom_site_label_2
_geom_bond_distance
_geom_bond_site_symmetry_2
_geom_bond_publ_flag
N1 C6 1.340(3) . ?
N1 C2 1.340(3) . ?
C2 N1 1.340(3) 1 ?
C2 C3 1.387(3) . ?
C2 H2 0.98(3) . ?
C3 C4 1.397(3) . ?
C3 H3 0.90(3) . ?
C5 C6 1.376(3) . ?
C5 C4 1.398(3) . ?
C5 H5 0.94(3) . ?
C4 N7 1.393(2) . ?
C6 N1 1.340(3) 1 ?
N7 C8 1.378(2) . ?
N7 H7 0.8600 . ?
C8 O9 1.223(2) . ?
C8 N10 1.378(2) . ?
N10 C11 1.396(2) . ?
N10 H10 0.88(3) . ?
C11 C16 1.397(3) . ?
C11 C12 1.397(3) . ?
C12 C13 1.389(3) . ?
C12 H12 0.91(3) . ?
C13 N14 1.340(3) 1 ?
C13 N14 1.340(3) . ?
C13 H13 0.97(3) . ?
N14 C15 1.342(3) . ?
C15 N14 1.342(3) 1 ?
C15 C16 1.383(3) . ?
C15 H15 0.98(3) . ?
C16 H16 0.94(2) . ?
O17 C18 1.423(2) . ?
O17 H17 0.88(3) . ?
C18 C19 1.506(3) . ?
C18 H18A 0.98(2) . ?
C18 H18B 0.92(3) . ?
C19 O20 1.433(2) . ?
C19 H19B 0.96(3) . ?
O20 H20 0.87(3) . ?
O21 H21A 0.87(3) . ?
O21 H21B 0.81(4) . ?
